data_4034560
loop_
_publ_author_name
'Daniels, Mathias'
'de Jong, Flip'
'Vandermeeren, Tom'
'Van Meervelt, Luc'
'Van der Auweraer, Mark'
'Dehaen, Wim'

_publ_section_title
;
 Bay-Substituted Thiaza[5]helicenes: Synthesis and Implications on
 Structural and Spectroscopic Properties.
;
_journal_issue 21
_journal_name_full 'The Journal of organic chemistry'
_journal_page_first 13528
_journal_page_last 13539
_journal_paper_doi 10.1021/acs.joc.9b01793
_journal_volume 84
_journal_year 2019
_chemical_formula_moiety 'C25 H16 N2 S'
_chemical_formula_sum 'C25 H16 N2 S'
_chemical_formula_weight 376.45
_space_group_crystal_system monoclinic
_space_group_IT_number 14
_space_group_name_Hall '-P 2yn'
_space_group_name_H-M_alt 'P 1 21/n 1'
_atom_sites_solution_hydrogens geom
_atom_sites_solution_primary heavy
_audit_creation_date 2018-08-28
_audit_creation_method
;
Olex2 1.2
(compiled 2018.05.29 svn.r3510 for OlexSys, GUI svn.r5506)
;
_cell_angle_alpha 90
_cell_angle_beta 104.932(3)
_cell_angle_gamma 90
_cell_formula_units_Z 8
_cell_length_a 12.1121(3)
_cell_length_b 14.1893(3)
_cell_length_c 21.9733(6)
_cell_measurement_reflns_used 14834
_cell_measurement_temperature 293.9(3)
_cell_measurement_theta_max 28.6740
_cell_measurement_theta_min 2.8520
_cell_volume 3648.86(16)
_computing_cell_refinement 'CrysAlisPro 1.171.39.46 (Rigaku OD, 2018)'
_computing_data_collection 'CrysAlisPro 1.171.39.46 (Rigaku OD, 2018)'
_computing_data_reduction 'CrysAlisPro 1.171.39.46 (Rigaku OD, 2018)'
_computing_molecular_graphics 'Olex2 (Dolomanov et al., 2009)'
_computing_publication_material 'Olex2 (Dolomanov et al., 2009)'
_computing_structure_refinement 'ShelXL (Sheldrick, 2015)'
_computing_structure_solution 'ShelXS (Sheldrick, 2008)'
_diffrn_ambient_environment air
_diffrn_ambient_temperature 293.9(3)
_diffrn_detector 'CCD plate'
_diffrn_detector_area_resol_mean 15.9631
_diffrn_detector_type Eos
_diffrn_measured_fraction_theta_full 0.999
_diffrn_measured_fraction_theta_max 0.999
_diffrn_measurement_details
;
List of Runs (angles in degrees, time in seconds):

  # Type    Start    End  Width  t~exp~   \w     \q     \k     \f   Frames
--------------------------------------------------------------------------
  1  \w    -20.00  25.00   1.00    7.50    --  -17.15 -99.00-120.00   45
  2  \w    -25.00  92.00   1.00    7.50    --   18.79  19.00 -30.00  117
  3  \w     -7.00  91.00   1.00    7.50    --   18.79  38.00  30.00   98
  4  \w    -94.00 -34.00   1.00    7.50    --  -17.15 178.00  90.00   60
  5  \w     -3.00  88.00   1.00    7.50    --   18.79  57.00 120.00   91
  6  \w     34.00  81.00   1.00    7.50    --   18.79-178.00 150.00   47
  7  \w    -20.00  61.00   1.00    7.50    --   18.79 -99.00 -30.00   81
;
_diffrn_measurement_device 'four-circle diffractometer'
_diffrn_measurement_device_type 'SuperNova, Single source at offset/far, Eos'
_diffrn_measurement_method '\w scans'
_diffrn_orient_matrix_type 'CrysAlisPro convention (1999,Acta A55,543-557)'
_diffrn_orient_matrix_UB_11 0.0242280000
_diffrn_orient_matrix_UB_12 0.0094004000
_diffrn_orient_matrix_UB_13 -0.0255303000
_diffrn_orient_matrix_UB_21 0.0531574000
_diffrn_orient_matrix_UB_22 0.0103594000
_diffrn_orient_matrix_UB_23 0.0215435000
_diffrn_orient_matrix_UB_31 0.0162086000
_diffrn_orient_matrix_UB_32 -0.0479723000
_diffrn_orient_matrix_UB_33 -0.0003397000
_diffrn_radiation_monochromator mirror
_diffrn_radiation_probe x-ray
_diffrn_radiation_type MoK\a
_diffrn_radiation_wavelength 0.71073
_diffrn_reflns_av_R_equivalents 0.0306
_diffrn_reflns_av_unetI/netI 0.0248
_diffrn_reflns_Laue_measured_fraction_full 0.999
_diffrn_reflns_Laue_measured_fraction_max 0.999
_diffrn_reflns_limit_h_max 15
_diffrn_reflns_limit_h_min -15
_diffrn_reflns_limit_k_max 17
_diffrn_reflns_limit_k_min -17
_diffrn_reflns_limit_l_max 27
_diffrn_reflns_limit_l_min -27
_diffrn_reflns_number 38167
_diffrn_reflns_point_group_measured_fraction_full 0.999
_diffrn_reflns_point_group_measured_fraction_max 0.999
_diffrn_reflns_theta_full 25.242
_diffrn_reflns_theta_max 26.373
_diffrn_reflns_theta_min 2.621
_diffrn_source 'micro-focus sealed X-ray tube'
_diffrn_source_type 'SuperNova (Mo) X-ray Source'
_exptl_absorpt_coefficient_mu 0.190
_exptl_absorpt_correction_T_max 1.00000
_exptl_absorpt_correction_T_min 0.77752
_exptl_absorpt_correction_type multi-scan
_exptl_absorpt_process_details
;
CrysAlisPro 1.171.39.46 (Rigaku Oxford Diffraction, 2018)
Empirical absorption correction using spherical harmonics,
 implemented in SCALE3 ABSPACK scaling algorithm.
;
_exptl_crystal_colour yellow
_exptl_crystal_density_diffrn 1.371
_exptl_crystal_description block
_exptl_crystal_F_000 1568
_exptl_crystal_size_max 0.5
_exptl_crystal_size_mid 0.25
_exptl_crystal_size_min 0.25
_refine_diff_density_max 0.216
_refine_diff_density_min -0.267
_refine_diff_density_rms 0.037
_refine_ls_extinction_method none
_refine_ls_goodness_of_fit_ref 1.029
_refine_ls_hydrogen_treatment constr
_refine_ls_matrix_type full
_refine_ls_number_parameters 507
_refine_ls_number_reflns 7453
_refine_ls_number_restraints 0
_refine_ls_restrained_S_all 1.029
_refine_ls_R_factor_all 0.0564
_refine_ls_R_factor_gt 0.0417
_refine_ls_shift/su_max 0.001
_refine_ls_shift/su_mean 0.000
_refine_ls_structure_factor_coef Fsqd
_refine_ls_weighting_details 'w=1/[\s^2^(Fo^2^)+(0.0455P)^2^+1.3079P] where P=(Fo^2^+2Fc^2^)/3'
_refine_ls_weighting_scheme calc
_refine_ls_wR_factor_gt 0.1004
_refine_ls_wR_factor_ref 0.1106
_reflns_Friedel_coverage 0.000
_reflns_number_gt 5900
_reflns_number_total 7453
_reflns_threshold_expression 'I > 2\s(I)'
_cod_data_source_file jo9b01793_si_002.cif
_cod_data_source_block 10c
_cod_depositor_comments
;

2020-04-07
Z value and formula fixed to values more according to usual
chemical conventions.                 miguel
;
_cod_original_formula_sum 'C50 H32 N4 S2'
_cod_original_formula_weight 752.91
_cod_original_formula_moiety '2(C25 H16 N2 S)'
_cod_original_formula_units_Z 4
_cod_original_cell_volume 3648.89(16)
_cod_database_code 4034560
_publcif_datablock.id {cd78dc5c-7180-4152-bc9e-9523f384d437}

_shelx_shelxl_version_number 2016/4
_chemical_oxdiff_usercomment 'MD0192 #2'
_shelx_space_group_comment
;
The symmetry employed for this shelxl refinement is uniquely defined
by the following loop, which should always be used as a source of
symmetry information in preference to the above space-group names.
They are only intended as comments.
;
_shelx_estimated_absorpt_t_max 0.954
_shelx_estimated_absorpt_t_min 0.911
_reflns_odcompleteness_completeness 99.86
_reflns_odcompleteness_iscentric 1
_reflns_odcompleteness_theta 26.32
_olex2_refinement_description
;
1. Fixed Uiso
 At 1.2 times of:
  All C(H) groups, All C(H,H) groups
 At 1.5 times of:
  All C(H,H,H) groups
2.a Secondary CH2 refined with riding coordinates:
 C25(H25A,H25B), C53(H53A,H53B)
2.b Aromatic/amide H refined with riding coordinates:
 C4(H4), C5(H5), C6(H6), C7(H7), C12(H12), C13(H13), C14(H14), C20(H20),
 C21(H21), C22(H22), C23(H23), C32(H32), C33(H33), C34(H34), C35(H35), C40(H40),
  C41(H41), C42(H42), C48(H48), C49(H49), C50(H50), C51(H51)
2.c Idealised Me refined as rotating group:
 C26(H26A,H26B,H26C), C54(H54A,H54B,H54C)
;
_olex2_submission_special_instructions 'No special instructions were received'
_oxdiff_exptl_absorpt_empirical_details
;
Empirical correction (ABSPACK) includes:
- Absorption correction using spherical harmonics
- Frame scaling
;
_oxdiff_exptl_absorpt_empirical_full_max 1.491
_oxdiff_exptl_absorpt_empirical_full_min 0.762

loop_
_space_group_symop_operation_xyz
'x, y, z'
'-x+1/2, y+1/2, -z+1/2'
'-x, -y, -z'
'x-1/2, -y-1/2, z-1/2'

loop_
_atom_site_label
_atom_site_type_symbol
_atom_site_fract_x
_atom_site_fract_y
_atom_site_fract_z
_atom_site_U_iso_or_equiv
_atom_site_adp_type
_atom_site_occupancy
_atom_site_site_symmetry_order
_atom_site_calc_flag
_atom_site_refinement_flags_posn
S1 S 0.26493(4) 0.41012(3) 0.27463(2) 0.04825(14) Uani 1 1 d .
C2 C 0.19154(13) 0.51285(11) 0.28375(8) 0.0357(4) Uani 1 1 d .
C3 C 0.19008(14) 0.55060(11) 0.34358(8) 0.0370(4) Uani 1 1 d .
C4 C 0.25740(17) 0.51246(13) 0.40033(9) 0.0497(5) Uani 1 1 d .
H4 H 0.303822 0.460708 0.398964 0.060 Uiso 1 1 calc R
C5 C 0.25565(19) 0.55017(14) 0.45726(9) 0.0570(5) Uani 1 1 d .
H5 H 0.301250 0.524401 0.494139 0.068 Uiso 1 1 calc R
C6 C 0.18617(19) 0.62670(14) 0.46027(9) 0.0547(5) Uani 1 1 d .
H6 H 0.186068 0.652612 0.499127 0.066 Uiso 1 1 calc R
C7 C 0.11767(16) 0.66429(13) 0.40625(8) 0.0453(4) Uani 1 1 d .
H7 H 0.070713 0.715067 0.409104 0.054 Uiso 1 1 calc R
C8 C 0.11659(14) 0.62791(11) 0.34637(7) 0.0349(4) Uani 1 1 d .
C9 C 0.05377(13) 0.66709(11) 0.28699(7) 0.0321(3) Uani 1 1 d .
N10 N -0.01985(12) 0.74358(10) 0.27687(6) 0.0379(3) Uani 1 1 d .
C11 C -0.04385(14) 0.76741(12) 0.21423(8) 0.0399(4) Uani 1 1 d .
C12 C -0.11225(17) 0.84119(14) 0.18384(9) 0.0537(5) Uani 1 1 d .
H12 H -0.154091 0.877981 0.204924 0.064 Uiso 1 1 calc R
C13 C -0.11588(19) 0.85778(16) 0.12195(10) 0.0640(6) Uani 1 1 d .
H13 H -0.164124 0.904393 0.100096 0.077 Uiso 1 1 calc R
C14 C -0.04877(18) 0.80623(15) 0.09113(9) 0.0572(5) Uani 1 1 d .
H14 H -0.048703 0.821795 0.050021 0.069 Uiso 1 1 calc R
C15 C 0.01816(15) 0.73174(12) 0.12112(8) 0.0418(4) Uani 1 1 d .
C16 C 0.01538(13) 0.70648(11) 0.18281(7) 0.0347(4) Uani 1 1 d .
C17 C 0.07066(12) 0.63720(11) 0.22895(7) 0.0313(3) Uani 1 1 d .
C18 C 0.12987(12) 0.55040(11) 0.22682(7) 0.0324(3) Uani 1 1 d .
C19 C 0.12865(13) 0.48727(11) 0.17460(8) 0.0359(4) Uani 1 1 d .
C20 C 0.05953(15) 0.48801(13) 0.11294(8) 0.0424(4) Uani 1 1 d .
H20 H 0.008482 0.537264 0.099337 0.051 Uiso 1 1 calc R
C21 C 0.06702(17) 0.41573(14) 0.07229(10) 0.0540(5) Uani 1 1 d .
H21 H 0.020883 0.416719 0.031279 0.065 Uiso 1 1 calc R
C22 C 0.14251(19) 0.34148(15) 0.09173(11) 0.0605(6) Uani 1 1 d .
H22 H 0.148506 0.294549 0.063213 0.073 Uiso 1 1 calc R
C23 C 0.20840(18) 0.33672(14) 0.15269(10) 0.0552(5) Uani 1 1 d .
H23 H 0.257639 0.286228 0.166057 0.066 Uiso 1 1 calc R
C24 C 0.20001(14) 0.40901(12) 0.19409(9) 0.0428(4) Uani 1 1 d .
C25 C -0.07678(15) 0.78933(13) 0.32019(9) 0.0446(4) Uani 1 1 d .
H25A H -0.079157 0.745826 0.353879 0.054 Uiso 1 1 calc R
H25B H -0.154934 0.803854 0.297778 0.054 Uiso 1 1 calc R
C26 C -0.01770(19) 0.87911(14) 0.34849(10) 0.0570(5) Uani 1 1 d .
H26A H -0.022670 0.925109 0.315853 0.085 Uiso 1 1 calc GR
H26B H 0.061148 0.866042 0.368282 0.085 Uiso 1 1 calc GR
H26C H -0.054124 0.903095 0.379263 0.085 Uiso 1 1 calc GR
C27 C 0.10094(17) 0.69485(14) 0.09082(8) 0.0471(4) Uani 1 1 d .
N28 N 0.16796(17) 0.67231(15) 0.06562(9) 0.0694(5) Uani 1 1 d .
S29 S 0.75264(4) 1.09098(3) 0.28102(2) 0.05013(14) Uani 1 1 d .
C30 C 0.67898(14) 0.98448(12) 0.26565(8) 0.0390(4) Uani 1 1 d .
C31 C 0.62172(15) 0.95442(13) 0.20344(8) 0.0434(4) Uani 1 1 d .
C32 C 0.63277(18) 1.00388(15) 0.14968(9) 0.0558(5) Uani 1 1 d .
H32 H 0.678562 1.057387 0.154612 0.067 Uiso 1 1 calc R
C33 C 0.5773(2) 0.97450(18) 0.09036(10) 0.0688(7) Uani 1 1 d .
H33 H 0.584746 1.008229 0.055352 0.083 Uiso 1 1 calc R
C34 C 0.5095(2) 0.89384(19) 0.08267(11) 0.0729(7) Uani 1 1 d .
H34 H 0.472732 0.873391 0.042331 0.087 Uiso 1 1 calc R
C35 C 0.49649(19) 0.84463(16) 0.13354(10) 0.0624(6) Uani 1 1 d .
H35 H 0.450465 0.791199 0.127177 0.075 Uiso 1 1 calc R
C36 C 0.55116(15) 0.87261(13) 0.19589(9) 0.0464(4) Uani 1 1 d .
C37 C 0.54859(14) 0.82214(12) 0.25233(9) 0.0443(4) Uani 1 1 d .
N38 N 0.48683(13) 0.74144(11) 0.25864(9) 0.0539(4) Uani 1 1 d .
C39 C 0.52429(16) 0.70927(13) 0.31930(10) 0.0528(5) Uani 1 1 d .
C40 C 0.4858(2) 0.63129(15) 0.34677(13) 0.0717(7) Uani 1 1 d .
H40 H 0.424609 0.595426 0.324149 0.086 Uiso 1 1 calc R
C41 C 0.5396(2) 0.60899(17) 0.40728(14) 0.0811(8) Uani 1 1 d .
H41 H 0.511786 0.559816 0.427061 0.097 Uiso 1 1 calc R
C42 C 0.6354(2) 0.65832(15) 0.44005(12) 0.0680(6) Uani 1 1 d .
H42 H 0.673506 0.639393 0.480529 0.082 Uiso 1 1 calc R
C43 C 0.67505(16) 0.73569(13) 0.41315(10) 0.0499(5) Uani 1 1 d .
C44 C 0.61317(14) 0.76840(12) 0.35328(9) 0.0434(4) Uani 1 1 d .
C45 C 0.62097(13) 0.84492(12) 0.31152(8) 0.0384(4) Uani 1 1 d .
C46 C 0.67800(13) 0.93467(11) 0.31952(8) 0.0360(4) Uani 1 1 d .
C47 C 0.72960(13) 0.98821(12) 0.37612(8) 0.0377(4) Uani 1 1 d .
C48 C 0.73193(15) 0.97114(14) 0.43935(9) 0.0459(4) Uani 1 1 d .
H48 H 0.697285 0.917454 0.450213 0.055 Uiso 1 1 calc R
C49 C 0.78552(19) 1.03390(16) 0.48529(10) 0.0618(6) Uani 1 1 d .
H49 H 0.787915 1.021746 0.527201 0.074 Uiso 1 1 calc R
C50 C 0.8360(2) 1.11515(18) 0.46971(11) 0.0730(7) Uani 1 1 d .
H50 H 0.874777 1.155352 0.501513 0.088 Uiso 1 1 calc R
C51 C 0.8296(2) 1.13689(15) 0.40819(11) 0.0641(6) Uani 1 1 d .
H51 H 0.860635 1.192675 0.397767 0.077 Uiso 1 1 calc R
C52 C 0.77544(15) 1.07354(13) 0.36154(9) 0.0450(4) Uani 1 1 d .
C53 C 0.38722(16) 0.69916(15) 0.21361(12) 0.0639(6) Uani 1 1 d .
H53A H 0.353429 0.745661 0.181918 0.077 Uiso 1 1 calc R
H53B H 0.330429 0.682394 0.235824 0.077 Uiso 1 1 calc R
C54 C 0.4176(2) 0.61214(17) 0.18125(14) 0.0826(8) Uani 1 1 d .
H54A H 0.465161 0.629830 0.154275 0.124 Uiso 1 1 calc GR
H54B H 0.348972 0.583198 0.156581 0.124 Uiso 1 1 calc GR
H54C H 0.457979 0.568330 0.212401 0.124 Uiso 1 1 calc GR
C55 C 0.78855(17) 0.76615(14) 0.44445(9) 0.0490(5) Uani 1 1 d .
N56 N 0.88219(16) 0.77982(14) 0.46882(9) 0.0668(5) Uani 1 1 d .

loop_
_atom_site_aniso_label
_atom_site_aniso_U_11
_atom_site_aniso_U_22
_atom_site_aniso_U_33
_atom_site_aniso_U_23
_atom_site_aniso_U_13
_atom_site_aniso_U_12
S1 0.0448(3) 0.0353(2) 0.0607(3) 0.0039(2) 0.0064(2) 0.00904(19)
C2 0.0319(8) 0.0298(8) 0.0435(9) 0.0025(7) 0.0064(7) -0.0015(7)
C3 0.0359(8) 0.0325(8) 0.0390(9) 0.0050(7) 0.0033(7) -0.0069(7)
C4 0.0529(11) 0.0396(10) 0.0483(11) 0.0089(8) -0.0021(9) -0.0001(8)
C5 0.0705(13) 0.0502(11) 0.0386(10) 0.0105(9) -0.0071(9) -0.0051(10)
C6 0.0765(14) 0.0524(12) 0.0314(9) -0.0002(8) 0.0070(9) -0.0131(11)
C7 0.0572(11) 0.0398(9) 0.0381(9) 0.0000(8) 0.0111(8) -0.0056(8)
C8 0.0368(8) 0.0327(8) 0.0338(9) 0.0014(7) 0.0067(7) -0.0089(7)
C9 0.0314(8) 0.0296(8) 0.0349(8) -0.0005(6) 0.0079(6) -0.0034(6)
N10 0.0399(8) 0.0365(7) 0.0373(8) -0.0030(6) 0.0099(6) 0.0060(6)
C11 0.0393(9) 0.0383(9) 0.0402(9) 0.0007(7) 0.0069(7) 0.0052(7)
C12 0.0547(12) 0.0520(11) 0.0521(12) 0.0015(9) 0.0093(9) 0.0222(9)
C13 0.0699(14) 0.0595(13) 0.0551(13) 0.0123(10) 0.0024(11) 0.0293(11)
C14 0.0688(13) 0.0607(12) 0.0375(10) 0.0130(9) 0.0054(9) 0.0157(11)
C15 0.0457(10) 0.0436(10) 0.0335(9) 0.0010(7) 0.0052(7) 0.0035(8)
C16 0.0315(8) 0.0351(8) 0.0349(8) -0.0001(7) 0.0038(6) 0.0027(7)
C17 0.0279(8) 0.0315(8) 0.0330(8) -0.0004(6) 0.0050(6) -0.0014(6)
C18 0.0270(7) 0.0314(8) 0.0383(9) -0.0009(7) 0.0078(6) -0.0028(6)
C19 0.0300(8) 0.0347(8) 0.0443(9) -0.0043(7) 0.0118(7) -0.0015(7)
C20 0.0389(9) 0.0441(10) 0.0450(10) -0.0065(8) 0.0124(8) -0.0012(8)
C21 0.0551(12) 0.0598(12) 0.0483(11) -0.0170(9) 0.0153(9) -0.0061(10)
C22 0.0690(14) 0.0499(12) 0.0703(14) -0.0227(10) 0.0317(12) -0.0028(10)
C23 0.0557(12) 0.0395(10) 0.0761(15) -0.0092(10) 0.0270(11) 0.0064(9)
C24 0.0353(9) 0.0350(9) 0.0595(11) -0.0031(8) 0.0149(8) 0.0005(7)
C25 0.0427(10) 0.0465(10) 0.0477(10) -0.0052(8) 0.0174(8) 0.0056(8)
C26 0.0698(14) 0.0433(11) 0.0620(13) -0.0118(9) 0.0247(11) 0.0029(10)
C27 0.0555(11) 0.0522(11) 0.0320(9) 0.0047(8) 0.0083(8) 0.0012(9)
N28 0.0739(13) 0.0832(14) 0.0593(11) 0.0034(10) 0.0321(10) 0.0066(11)
S29 0.0540(3) 0.0408(3) 0.0552(3) 0.0051(2) 0.0135(2) -0.0037(2)
C30 0.0353(9) 0.0376(9) 0.0430(9) 0.0005(7) 0.0083(7) 0.0064(7)
C31 0.0390(9) 0.0456(10) 0.0433(10) -0.0005(8) 0.0063(8) 0.0163(8)
C32 0.0604(12) 0.0574(12) 0.0483(11) 0.0052(9) 0.0119(9) 0.0199(10)
C33 0.0816(16) 0.0787(16) 0.0429(12) 0.0068(11) 0.0100(11) 0.0339(14)
C34 0.0784(16) 0.0834(17) 0.0454(13) -0.0134(12) -0.0048(11) 0.0250(14)
C35 0.0590(13) 0.0628(13) 0.0548(13) -0.0149(11) -0.0045(10) 0.0137(10)
C36 0.0375(9) 0.0479(10) 0.0483(11) -0.0088(8) 0.0010(8) 0.0147(8)
C37 0.0323(9) 0.0397(9) 0.0569(11) -0.0098(8) 0.0044(8) 0.0042(7)
N38 0.0369(8) 0.0438(9) 0.0746(12) -0.0127(8) 0.0031(8) -0.0053(7)
C39 0.0423(10) 0.0399(10) 0.0742(14) -0.0029(9) 0.0113(10) -0.0027(8)
C40 0.0556(13) 0.0476(12) 0.108(2) 0.0001(13) 0.0145(13) -0.0159(10)
C41 0.0766(17) 0.0553(14) 0.112(2) 0.0217(14) 0.0243(16) -0.0165(12)
C42 0.0678(14) 0.0539(13) 0.0819(16) 0.0186(12) 0.0185(12) -0.0046(11)
C43 0.0468(10) 0.0417(10) 0.0623(12) 0.0069(9) 0.0163(9) -0.0007(8)
C44 0.0348(9) 0.0368(9) 0.0600(12) -0.0014(8) 0.0145(8) -0.0007(7)
C45 0.0299(8) 0.0371(9) 0.0469(10) -0.0048(7) 0.0076(7) 0.0008(7)
C46 0.0279(8) 0.0363(8) 0.0426(9) -0.0031(7) 0.0069(7) 0.0038(7)
C47 0.0301(8) 0.0380(9) 0.0441(10) -0.0045(7) 0.0081(7) 0.0007(7)
C48 0.0415(10) 0.0488(11) 0.0475(11) -0.0040(8) 0.0117(8) -0.0003(8)
C49 0.0663(13) 0.0699(14) 0.0474(12) -0.0129(10) 0.0114(10) -0.0053(11)
C50 0.0815(16) 0.0703(15) 0.0621(15) -0.0258(12) 0.0092(12) -0.0218(13)
C51 0.0714(14) 0.0493(12) 0.0712(15) -0.0130(10) 0.0177(12) -0.0204(11)
C52 0.0424(10) 0.0413(10) 0.0515(11) -0.0038(8) 0.0125(8) -0.0039(8)
C53 0.0368(10) 0.0532(12) 0.0918(17) -0.0234(11) -0.0017(10) -0.0039(9)
C54 0.0554(13) 0.0608(14) 0.118(2) -0.0381(14) -0.0024(14) -0.0001(11)
C55 0.0516(12) 0.0493(11) 0.0465(11) 0.0103(9) 0.0135(9) 0.0043(9)
N56 0.0525(11) 0.0806(13) 0.0629(12) 0.0108(10) 0.0065(9) 0.0045(10)

loop_
_atom_type_symbol
_atom_type_description
_atom_type_scat_dispersion_real
_atom_type_scat_dispersion_imag
_atom_type_scat_source
C C 0.0033 0.0016 'International Tables Vol C Tables 4.2.6.8 and 6.1.1.4'
H H 0.0000 0.0000 'International Tables Vol C Tables 4.2.6.8 and 6.1.1.4'
N N 0.0061 0.0033 'International Tables Vol C Tables 4.2.6.8 and 6.1.1.4'
S S 0.1246 0.1234 'International Tables Vol C Tables 4.2.6.8 and 6.1.1.4'

loop_
_geom_angle_atom_site_label_1
_geom_angle_atom_site_label_2
_geom_angle_atom_site_label_3
_geom_angle
C24 S1 C2 90.81(8)
C3 C2 S1 123.22(12)
C18 C2 S1 112.89(12)
C18 C2 C3 123.78(15)
C4 C3 C2 122.01(16)
C4 C3 C8 118.89(16)
C8 C3 C2 119.09(14)
C3 C4 H4 119.4
C5 C4 C3 121.17(18)
C5 C4 H4 119.4
C4 C5 H5 119.9
C4 C5 C6 120.24(17)
C6 C5 H5 119.9
C5 C6 H6 119.9
C7 C6 C5 120.25(18)
C7 C6 H6 119.9
C6 C7 H7 119.2
C6 C7 C8 121.61(18)
C8 C7 H7 119.2
C3 C8 C9 116.63(14)
C7 C8 C3 117.81(15)
C7 C8 C9 125.37(16)
N10 C9 C8 127.95(14)
N10 C9 C17 109.16(13)
C17 C9 C8 122.51(14)
C9 N10 C25 129.39(14)
C11 N10 C9 108.35(13)
C11 N10 C25 121.94(14)
N10 C11 C12 127.66(16)
N10 C11 C16 109.64(14)
C12 C11 C16 122.67(17)
C11 C12 H12 121.1
C13 C12 C11 117.89(18)
C13 C12 H12 121.1
C12 C13 H13 119.4
C12 C13 C14 121.29(18)
C14 C13 H13 119.4
C13 C14 H14 119.6
C15 C14 C13 120.72(18)
C15 C14 H14 119.6
C14 C15 C16 119.55(17)
C14 C15 C27 116.63(17)
C16 C15 C27 123.00(15)
C11 C16 C17 105.98(14)
C15 C16 C11 117.07(15)
C15 C16 C17 136.44(15)
C9 C17 C16 106.32(13)
C9 C17 C18 118.64(14)
C18 C17 C16 134.99(15)
C2 C18 C17 117.31(14)
C2 C18 C19 111.65(14)
C17 C18 C19 130.75(14)
C20 C19 C18 130.01(15)
C20 C19 C24 118.01(16)
C24 C19 C18 111.49(15)
C19 C20 H20 120.0
C21 C20 C19 119.99(17)
C21 C20 H20 120.0
C20 C21 H21 119.6
C20 C21 C22 120.88(19)
C22 C21 H21 119.6
C21 C22 H22 119.7
C23 C22 C21 120.59(18)
C23 C22 H22 119.7
C22 C23 H23 120.7
C22 C23 C24 118.65(19)
C24 C23 H23 120.7
C19 C24 S1 112.58(13)
C23 C24 S1 125.51(15)
C23 C24 C19 121.74(18)
N10 C25 H25A 109.0
N10 C25 H25B 109.0
N10 C25 C26 112.85(15)
H25A C25 H25B 107.8
C26 C25 H25A 109.0
C26 C25 H25B 109.0
C25 C26 H26A 109.5
C25 C26 H26B 109.5
C25 C26 H26C 109.5
H26A C26 H26B 109.5
H26A C26 H26C 109.5
H26B C26 H26C 109.5
N28 C27 C15 174.9(2)
C52 S29 C30 90.74(8)
C31 C30 S29 122.82(14)
C46 C30 S29 113.24(13)
C46 C30 C31 123.89(16)
C32 C31 C30 121.69(18)
C32 C31 C36 119.42(17)
C36 C31 C30 118.88(17)
C31 C32 H32 119.4
C33 C32 C31 121.1(2)
C33 C32 H32 119.4
C32 C33 H33 120.2
C32 C33 C34 119.7(2)
C34 C33 H33 120.2
C33 C34 H34 119.6
C35 C34 C33 120.7(2)
C35 C34 H34 119.6
C34 C35 H35 119.1
C34 C35 C36 121.8(2)
C36 C35 H35 119.1
C31 C36 C37 116.76(16)
C35 C36 C31 117.24(19)
C35 C36 C37 125.84(19)
N38 C37 C36 128.73(17)
N38 C37 C45 108.63(17)
C45 C37 C36 122.40(16)
C37 N38 C53 129.34(19)
C39 N38 C37 108.58(15)
C39 N38 C53 121.66(18)
N38 C39 C40 128.33(19)
N38 C39 C44 109.36(17)
C40 C39 C44 122.3(2)
C39 C40 H40 120.7
C41 C40 C39 118.5(2)
C41 C40 H40 120.7
C40 C41 H41 119.4
C40 C41 C42 121.1(2)
C42 C41 H41 119.4
C41 C42 H42 119.6
C41 C42 C43 120.8(2)
C43 C42 H42 119.6
C42 C43 C44 119.76(18)
C42 C43 C55 115.30(18)
C44 C43 C55 124.00(17)
C39 C44 C45 106.04(16)
C43 C44 C39 116.40(17)
C43 C44 C45 137.24(16)
C37 C45 C44 106.77(15)
C37 C45 C46 118.82(16)
C46 C45 C44 134.27(16)
C30 C46 C45 117.29(15)
C30 C46 C47 111.65(15)
C45 C46 C47 130.88(16)
C48 C47 C46 130.63(16)
C52 C47 C46 111.33(15)
C52 C47 C48 117.83(16)
C47 C48 H48 120.0
C49 C48 C47 119.97(19)
C49 C48 H48 120.0
C48 C49 H49 119.6
C48 C49 C50 120.7(2)
C50 C49 H49 119.6
C49 C50 H50 119.5
C51 C50 C49 120.9(2)
C51 C50 H50 119.5
C50 C51 H51 120.7
C50 C51 C52 118.5(2)
C52 C51 H51 120.7
C47 C52 S29 112.78(13)
C51 C52 S29 125.35(16)
C51 C52 C47 121.84(18)
N38 C53 H53A 109.0
N38 C53 H53B 109.0
N38 C53 C54 112.94(17)
H53A C53 H53B 107.8
C54 C53 H53A 109.0
C54 C53 H53B 109.0
C53 C54 H54A 109.5
C53 C54 H54B 109.5
C53 C54 H54C 109.5
H54A C54 H54B 109.5
H54A C54 H54C 109.5
H54B C54 H54C 109.5
N56 C55 C43 172.1(2)

loop_
_geom_bond_atom_site_label_1
_geom_bond_atom_site_label_2
_geom_bond_distance
S1 C2 1.7456(17)
S1 C24 1.742(2)
C2 C3 1.424(2)
C2 C18 1.387(2)
C3 C4 1.410(2)
C3 C8 1.424(2)
C4 H4 0.9300
C4 C5 1.366(3)
C5 H5 0.9300
C5 C6 1.386(3)
C6 H6 0.9300
C6 C7 1.369(3)
C7 H7 0.9300
C7 C8 1.410(2)
C8 C9 1.442(2)
C9 N10 1.386(2)
C9 C17 1.408(2)
N10 C11 1.374(2)
N10 C25 1.463(2)
C11 C12 1.394(2)
C11 C16 1.412(2)
C12 H12 0.9300
C12 C13 1.370(3)
C13 H13 0.9300
C13 C14 1.392(3)
C14 H14 0.9300
C14 C15 1.390(2)
C15 C16 1.411(2)
C15 C27 1.438(3)
C16 C17 1.447(2)
C17 C18 1.432(2)
C18 C19 1.453(2)
C19 C20 1.397(2)
C19 C24 1.405(2)
C20 H20 0.9300
C20 C21 1.378(2)
C21 H21 0.9300
C21 C22 1.388(3)
C22 H22 0.9300
C22 C23 1.373(3)
C23 H23 0.9300
C23 C24 1.392(3)
C25 H25A 0.9700
C25 H25B 0.9700
C25 C26 1.514(3)
C26 H26A 0.9600
C26 H26B 0.9600
C26 H26C 0.9600
C27 N28 1.140(2)
S29 C30 1.7431(18)
S29 C52 1.737(2)
C30 C31 1.429(2)
C30 C46 1.381(2)
C31 C32 1.410(3)
C31 C36 1.426(3)
C32 H32 0.9300
C32 C33 1.369(3)
C33 H33 0.9300
C33 C34 1.393(4)
C34 H34 0.9300
C34 C35 1.361(3)
C35 H35 0.9300
C35 C36 1.416(3)
C36 C37 1.439(3)
C37 N38 1.394(2)
C37 C45 1.406(2)
N38 C39 1.371(3)
N38 C53 1.476(2)
C39 C40 1.397(3)
C39 C44 1.416(3)
C40 H40 0.9300
C40 C41 1.359(3)
C41 H41 0.9300
C41 C42 1.387(3)
C42 H42 0.9300
C42 C43 1.390(3)
C43 C44 1.414(3)
C43 C55 1.436(3)
C44 C45 1.440(2)
C45 C46 1.438(2)
C46 C47 1.454(2)
C47 C48 1.403(2)
C47 C52 1.403(2)
C48 H48 0.9300
C48 C49 1.377(3)
C49 H49 0.9300
C49 C50 1.389(3)
C50 H50 0.9300
C50 C51 1.369(3)
C51 H51 0.9300
C51 C52 1.394(3)
C53 H53A 0.9700
C53 H53B 0.9700
C53 C54 1.517(3)
C54 H54A 0.9600
C54 H54B 0.9600
C54 H54C 0.9600
C55 N56 1.139(2)

loop_
_geom_torsion_atom_site_label_1
_geom_torsion_atom_site_label_2
_geom_torsion_atom_site_label_3
_geom_torsion_atom_site_label_4
_geom_torsion
S1 C2 C3 C4 6.3(2)
S1 C2 C3 C8 -172.28(12)
S1 C2 C18 C17 -177.25(11)
S1 C2 C18 C19 8.35(17)
C2 S1 C24 C19 2.69(13)
C2 S1 C24 C23 -172.62(17)
C2 C3 C4 C5 179.39(17)
C2 C3 C8 C7 -179.49(15)
C2 C3 C8 C9 -4.2(2)
C2 C18 C19 C20 165.38(17)
C2 C18 C19 C24 -6.24(19)
C3 C2 C18 C17 6.3(2)
C3 C2 C18 C19 -168.14(14)
C3 C4 C5 C6 0.6(3)
C3 C8 C9 N10 -177.78(15)
C3 C8 C9 C17 -5.6(2)
C4 C3 C8 C7 1.9(2)
C4 C3 C8 C9 177.13(15)
C4 C5 C6 C7 0.8(3)
C5 C6 C7 C8 -0.9(3)
C6 C7 C8 C3 -0.4(3)
C6 C7 C8 C9 -175.25(17)
C7 C8 C9 N10 -2.9(3)
C7 C8 C9 C17 169.23(16)
C8 C3 C4 C5 -2.0(3)
C8 C9 N10 C11 168.74(15)
C8 C9 N10 C25 -17.7(3)
C8 C9 C17 C16 -166.29(14)
C8 C9 C17 C18 15.9(2)
C9 N10 C11 C12 -178.58(18)
C9 N10 C11 C16 -0.51(19)
C9 N10 C25 C26 100.5(2)
C9 C17 C18 C2 -15.7(2)
C9 C17 C18 C19 157.42(16)
N10 C9 C17 C16 7.17(17)
N10 C9 C17 C18 -170.66(13)
N10 C11 C12 C13 173.9(2)
N10 C11 C16 C15 -168.21(15)
N10 C11 C16 C17 4.88(18)
C11 N10 C25 C26 -86.7(2)
C11 C12 C13 C14 -3.5(3)
C11 C16 C17 C9 -7.26(17)
C11 C16 C17 C18 170.05(17)
C12 C11 C16 C15 10.0(3)
C12 C11 C16 C17 -176.94(17)
C12 C13 C14 C15 4.5(4)
C13 C14 C15 C16 1.8(3)
C13 C14 C15 C27 -168.1(2)
C14 C15 C16 C11 -8.7(3)
C14 C15 C16 C17 -179.03(19)
C15 C16 C17 C9 163.79(19)
C15 C16 C17 C18 -18.9(3)
C16 C11 C12 C13 -4.0(3)
C16 C17 C18 C2 167.23(17)
C16 C17 C18 C19 -19.6(3)
C17 C9 N10 C11 -4.26(18)
C17 C9 N10 C25 169.31(15)
C17 C18 C19 C20 -8.1(3)
C17 C18 C19 C24 -179.68(16)
C18 C2 C3 C4 -177.55(16)
C18 C2 C3 C8 3.9(2)
C18 C19 C20 C21 -174.52(17)
C18 C19 C24 S1 1.45(18)
C18 C19 C24 C23 176.97(16)
C19 C20 C21 C22 0.1(3)
C20 C19 C24 S1 -171.29(13)
C20 C19 C24 C23 4.2(3)
C20 C21 C22 C23 2.4(3)
C21 C22 C23 C24 -1.6(3)
C22 C23 C24 S1 173.13(16)
C22 C23 C24 C19 -1.8(3)
C24 S1 C2 C3 170.11(14)
C24 S1 C2 C18 -6.41(13)
C24 C19 C20 C21 -3.4(3)
C25 N10 C11 C12 7.3(3)
C25 N10 C11 C16 -174.66(15)
C27 C15 C16 C11 160.59(17)
C27 C15 C16 C17 -9.7(3)
S29 C30 C31 C32 7.8(2)
S29 C30 C31 C36 -171.76(13)
S29 C30 C46 C45 -178.88(12)
S29 C30 C46 C47 5.56(18)
C30 S29 C52 C47 0.88(14)
C30 S29 C52 C51 -177.09(19)
C30 C31 C32 C33 -179.83(17)
C30 C31 C36 C35 -179.56(16)
C30 C31 C36 C37 -3.9(2)
C30 C46 C47 C48 169.70(17)
C30 C46 C47 C52 -4.8(2)
C31 C30 C46 C45 3.6(2)
C31 C30 C46 C47 -171.98(15)
C31 C32 C33 C34 -0.7(3)
C31 C36 C37 N38 179.28(16)
C31 C36 C37 C45 -7.0(2)
C32 C31 C36 C35 0.8(3)
C32 C31 C36 C37 176.52(16)
C32 C33 C34 C35 1.0(3)
C33 C34 C35 C36 -0.3(3)
C34 C35 C36 C31 -0.6(3)
C34 C35 C36 C37 -175.79(19)
C35 C36 C37 N38 -5.5(3)
C35 C36 C37 C45 168.30(18)
C36 C31 C32 C33 -0.3(3)
C36 C37 N38 C39 170.31(18)
C36 C37 N38 C53 -17.1(3)
C36 C37 C45 C44 -167.41(16)
C36 C37 C45 C46 16.3(2)
C37 N38 C39 C40 179.2(2)
C37 N38 C39 C44 -1.0(2)
C37 N38 C53 C54 104.1(3)
C37 C45 C46 C30 -14.2(2)
C37 C45 C46 C47 160.38(16)
N38 C37 C45 C44 7.46(19)
N38 C37 C45 C46 -168.85(15)
N38 C39 C40 C41 176.4(2)
N38 C39 C44 C43 -169.08(16)
N38 C39 C44 C45 5.5(2)
C39 N38 C53 C54 -84.2(3)
C39 C40 C41 C42 -4.2(4)
C39 C44 C45 C37 -7.86(19)
C39 C44 C45 C46 167.63(18)
C40 C39 C44 C43 10.8(3)
C40 C39 C44 C45 -174.63(19)
C40 C41 C42 C43 3.9(4)
C41 C42 C43 C44 4.1(3)
C41 C42 C43 C55 -165.3(2)
C42 C43 C44 C39 -10.9(3)
C42 C43 C44 C45 176.8(2)
C43 C44 C45 C37 165.0(2)
C43 C44 C45 C46 -19.5(4)
C44 C39 C40 C41 -3.4(3)
C44 C45 C46 C30 170.78(17)
C44 C45 C46 C47 -14.7(3)
C45 C37 N38 C39 -4.1(2)
C45 C37 N38 C53 168.42(18)
C45 C46 C47 C48 -5.1(3)
C45 C46 C47 C52 -179.60(16)
C46 C30 C31 C32 -174.86(16)
C46 C30 C31 C36 5.6(3)
C46 C47 C48 C49 -178.93(18)
C46 C47 C52 S29 2.02(19)
C46 C47 C52 C51 -179.93(18)
C47 C48 C49 C50 1.0(3)
C48 C47 C52 S29 -173.28(13)
C48 C47 C52 C51 4.8(3)
C48 C49 C50 C51 2.8(4)
C49 C50 C51 C52 -2.8(4)
C50 C51 C52 S29 176.72(18)
C50 C51 C52 C47 -1.1(3)
C52 S29 C30 C31 173.80(15)
C52 S29 C30 C46 -3.77(13)
C52 C47 C48 C49 -4.7(3)
C53 N38 C39 C40 5.9(3)
C53 N38 C39 C44 -174.21(16)
C55 C43 C44 C39 157.46(19)
C55 C43 C44 C45 -14.9(4)

loop_
_publcif_info_datablock.id
_publcif_info_datablock.publ_exptl
_publcif_info_datablock.publ_geom
_publcif_info_datablock.structure
{cd78dc5c-7180-4152-bc9e-9523f384d437} y y y
